data_4118988
loop_
_publ_author_name
'Yoshitaka Aramaki'
'Hideki Omiya'
'Makoto Yamashita'
'Koji Nakabayashi'
'Shin-ichi Ohkoshi'
'Kyoko Nozaki'

_publ_section_title
;
 Synthesis and Characterization of B-Heterocyclic \p-Radical and Its
 Reactivity as a Boryl Radical
;
_journal_name_full 'Journal of the American Chemical Society'
_journal_page_first 19989
_journal_page_last 19992
_journal_paper_doi 10.1021/ja3094372
_journal_volume 134
_journal_year 2012
_chemical_formula_sum 'C42 H58 B F N2 O2'
_chemical_formula_weight 652.71
_chemical_name_systematic
; 
 ? 
;
_space_group_IT_number 15
_symmetry_cell_setting monoclinic
_symmetry_space_group_name_Hall '-C 2yc'
_symmetry_space_group_name_H-M 'C 1 2/c 1'
_atom_sites_solution_hydrogens geom
_atom_sites_solution_primary direct
_atom_sites_solution_secondary difmap
_audit_creation_method SHELXL-97
_cell_angle_alpha 90.00
_cell_angle_beta 125.035(3)
_cell_angle_gamma 90.00
_cell_formula_units_Z 8
_cell_length_a 23.803(6)
_cell_length_b 24.237(5)
_cell_length_c 16.560(4)
_cell_measurement_reflns_used 8551
_cell_measurement_temperature 103(2)
_cell_measurement_theta_max 30.9547
_cell_measurement_theta_min 1.5005
_cell_volume 7823(3)
_computing_cell_refinement 'RIGAKU CrystalClear'
_computing_data_collection 'RIGAKU CrystalClear'
_computing_data_reduction 'RIGAKU CrystalClear'
_computing_molecular_graphics ORTEP-III
_computing_structure_refinement 'SHELXL-97 (Sheldrick, 1997)'
_computing_structure_solution SIR-97
_diffrn_ambient_temperature 103(2)
_diffrn_detector_area_resol_mean 7.31
_diffrn_measured_fraction_theta_full 0.999
_diffrn_measured_fraction_theta_max 0.999
_diffrn_measurement_device_type 'RIGAKU/MSC Mercury CCD'
_diffrn_measurement_method 'omega scans'
_diffrn_radiation_monochromator graphite
_diffrn_radiation_source 'fine-focus sealed tube'
_diffrn_radiation_type MoK\a
_diffrn_radiation_wavelength 0.71075
_diffrn_reflns_av_R_equivalents 0.0295
_diffrn_reflns_av_sigmaI/netI 0.0354
_diffrn_reflns_limit_h_max 30
_diffrn_reflns_limit_h_min -30
_diffrn_reflns_limit_k_max 25
_diffrn_reflns_limit_k_min -31
_diffrn_reflns_limit_l_max 20
_diffrn_reflns_limit_l_min -21
_diffrn_reflns_number 30775
_diffrn_reflns_theta_full 27.50
_diffrn_reflns_theta_max 27.50
_diffrn_reflns_theta_min 1.34
_exptl_absorpt_coefficient_mu 0.070
_exptl_absorpt_correction_type none
_exptl_crystal_colour Colorless
_exptl_crystal_density_diffrn 1.108
_exptl_crystal_description Block
_exptl_crystal_F_000 2832
_exptl_crystal_size_max 0.50
_exptl_crystal_size_mid 0.50
_exptl_crystal_size_min 0.25
_refine_diff_density_max 0.327
_refine_diff_density_min -0.195
_refine_diff_density_rms 0.036
_refine_ls_extinction_method none
_refine_ls_goodness_of_fit_ref 1.050
_refine_ls_hydrogen_treatment mixed
_refine_ls_matrix_type full
_refine_ls_number_parameters 451
_refine_ls_number_reflns 8989
_refine_ls_number_restraints 0
_refine_ls_restrained_S_all 1.050
_refine_ls_R_factor_all 0.0941
_refine_ls_R_factor_gt 0.0605
_refine_ls_shift/su_max 0.006
_refine_ls_shift/su_mean 0.001
_refine_ls_structure_factor_coef Fsqd
_refine_ls_weighting_details 'calc w=1/[\s^2^(Fo^2^)+(0.0914P)^2^+1.4125P] where P=(Fo^2^+2Fc^2^)/3'
_refine_ls_weighting_scheme calc
_refine_ls_wR_factor_gt 0.1629
_refine_ls_wR_factor_ref 0.1878
_reflns_number_gt 5884
_reflns_number_total 8989
_reflns_threshold_expression >2sigma(I)
_cod_data_source_file ja3094372_si_002_4.cif
_cod_data_source_block 5
_cod_database_code 4118988

loop_
_symmetry_equiv_pos_as_xyz
'x, y, z'
'-x, y, -z+1/2'
'x+1/2, y+1/2, z'
'-x+1/2, y+1/2, -z+1/2'
'-x, -y, -z'
'x, -y, z-1/2'
'-x+1/2, -y+1/2, -z'
'x+1/2, -y+1/2, z-1/2'

loop_
_atom_site_label
_atom_site_type_symbol
_atom_site_fract_x
_atom_site_fract_y
_atom_site_fract_z
_atom_site_U_iso_or_equiv
_atom_site_adp_type
_atom_site_occupancy
_atom_site_symmetry_multiplicity
_atom_site_calc_flag
_atom_site_refinement_flags
B1 B 0.23071(9) 0.33050(7) 0.68991(13) 0.0402(4) Uani 1 1 d .
N1 N 0.21694(6) 0.36716(5) 0.60369(9) 0.0386(3) Uani 1 1 d .
C1 C 0.16282(8) 0.35385(7) 0.51182(12) 0.0450(4) Uani 1 1 d .
C2 C 0.11059(10) 0.32368(8) 0.50370(14) 0.0548(4) Uani 1 1 d .
H1 H 0.0712(10) 0.3136(7) 0.4384(14) 0.055(5) Uiso 1 1 d .
C3 C 0.10460(9) 0.31041(7) 0.58111(13) 0.0492(4) Uani 1 1 d .
N2 N 0.16038(7) 0.31477(5) 0.67297(9) 0.0419(3) Uani 1 1 d .
C4 C 0.25999(8) 0.41492(7) 0.62397(11) 0.0430(4) Uani 1 1 d .
C5 C 0.32574(9) 0.40848(8) 0.64583(13) 0.0534(4) Uani 1 1 d .
C6 C 0.36391(11) 0.45612(10) 0.66349(17) 0.0760(6) Uani 1 1 d .
H2 H 0.4087 0.4528 0.6784 0.091 Uiso 1 1 calc R
C7 C 0.33909(14) 0.50745(11) 0.66013(19) 0.0871(8) Uani 1 1 d .
H3 H 0.3659 0.5393 0.6710 0.105 Uiso 1 1 calc R
C8 C 0.27488(13) 0.51270(9) 0.64080(17) 0.0751(6) Uani 1 1 d .
H4 H 0.2581 0.5485 0.6393 0.090 Uiso 1 1 calc R
C9 C 0.23399(10) 0.46715(7) 0.62342(13) 0.0536(4) Uani 1 1 d .
C10 C 0.35575(10) 0.35304(9) 0.64792(15) 0.0639(5) Uani 1 1 d .
H5 H 0.3186 0.3249 0.6233 0.077 Uiso 1 1 calc R
C11 C 0.38037(13) 0.35102(12) 0.5801(2) 0.0909(8) Uani 1 1 d .
H6 H 0.3429 0.3623 0.5133 0.136 Uiso 1 1 calc R
H7 H 0.3946 0.3133 0.5784 0.136 Uiso 1 1 calc R
H8 H 0.4193 0.3761 0.6053 0.136 Uiso 1 1 calc R
C12 C 0.41450(13) 0.33629(13) 0.75242(19) 0.0993(9) Uani 1 1 d .
H9 H 0.4483 0.3662 0.7829 0.149 Uiso 1 1 calc R
H10 H 0.4365 0.3029 0.7497 0.149 Uiso 1 1 calc R
H11 H 0.3964 0.3291 0.7917 0.149 Uiso 1 1 calc R
C13 C 0.16542(12) 0.47496(8) 0.60762(16) 0.0657(5) Uani 1 1 d .
H12 H 0.1498 0.4379 0.6136 0.079 Uiso 1 1 calc R
C14 C 0.17109(18) 0.51210(11) 0.6868(3) 0.1111(10) Uani 1 1 d .
H13 H 0.2072 0.4980 0.7523 0.167 Uiso 1 1 calc R
H14 H 0.1272 0.5123 0.6796 0.167 Uiso 1 1 calc R
H15 H 0.1825 0.5497 0.6793 0.167 Uiso 1 1 calc R
C15 C 0.11055(16) 0.49719(16) 0.5055(2) 0.1288(12) Uani 1 1 d .
H16 H 0.1242 0.5338 0.4973 0.193 Uiso 1 1 calc R
H17 H 0.0668 0.5000 0.4984 0.193 Uiso 1 1 calc R
H18 H 0.1053 0.4721 0.4552 0.193 Uiso 1 1 calc R
C16 C 0.15885(11) 0.36355(8) 0.41603(13) 0.0600(5) Uani 1 1 d .
C17 C 0.18894(18) 0.31005(10) 0.4038(2) 0.1002(9) Uani 1 1 d .
H19 H 0.1627 0.2782 0.4014 0.150 Uiso 1 1 calc R
H20 H 0.2370 0.3061 0.4599 0.150 Uiso 1 1 calc R
H21 H 0.1862 0.3120 0.3425 0.150 Uiso 1 1 calc R
C18 C 0.19820(13) 0.41214(9) 0.41320(15) 0.0711(6) Uani 1 1 d .
H22 H 0.1895 0.4144 0.3478 0.107 Uiso 1 1 calc R
H23 H 0.2474 0.4070 0.4632 0.107 Uiso 1 1 calc R
H24 H 0.1830 0.4463 0.4267 0.107 Uiso 1 1 calc R
C19 C 0.08525(14) 0.36822(16) 0.32663(17) 0.1220(12) Uani 1 1 d .
H25 H 0.0611 0.3335 0.3174 0.183 Uiso 1 1 calc R
H26 H 0.0846 0.3758 0.2680 0.183 Uiso 1 1 calc R
H27 H 0.0624 0.3983 0.3366 0.183 Uiso 1 1 calc R
C20 C 0.03049(10) 0.29575(9) 0.54647(15) 0.0650(5) Uani 1 1 d .
C21 C 0.00332(14) 0.24865(12) 0.4705(2) 0.0988(9) Uani 1 1 d .
H28 H 0.0355 0.2176 0.4986 0.148 Uiso 1 1 calc R
H29 H -0.0013 0.2618 0.4110 0.148 Uiso 1 1 calc R
H30 H -0.0416 0.2366 0.4534 0.148 Uiso 1 1 calc R
C22 C -0.01315(13) 0.34812(12) 0.4953(2) 0.0992(8) Uani 1 1 d .
H31 H -0.0609 0.3408 0.4708 0.149 Uiso 1 1 calc R
H32 H -0.0108 0.3581 0.4399 0.149 Uiso 1 1 calc R
H33 H 0.0047 0.3786 0.5427 0.149 Uiso 1 1 calc R
C23 C 0.01761(11) 0.27816(11) 0.62385(18) 0.0819(7) Uani 1 1 d .
H34 H 0.0432 0.2443 0.6565 0.123 Uiso 1 1 calc R
H35 H -0.0315 0.2715 0.5913 0.123 Uiso 1 1 calc R
H36 H 0.0329 0.3075 0.6730 0.123 Uiso 1 1 calc R
C24 C 0.16338(9) 0.29457(7) 0.75824(13) 0.0494(4) Uani 1 1 d .
C25 C 0.15820(9) 0.33168(9) 0.81849(14) 0.0582(5) Uani 1 1 d .
C26 C 0.15804(12) 0.30971(12) 0.89598(16) 0.0782(7) Uani 1 1 d .
H37 H 0.1534 0.3339 0.9369 0.094 Uiso 1 1 calc R
C27 C 0.16441(13) 0.25421(13) 0.91490(18) 0.0911(8) Uani 1 1 d .
H38 H 0.1631 0.2402 0.9674 0.109 Uiso 1 1 calc R
C28 C 0.17261(13) 0.21912(11) 0.85804(18) 0.0820(7) Uani 1 1 d .
H39 H 0.1783 0.1808 0.8730 0.098 Uiso 1 1 calc R
C29 C 0.17297(11) 0.23768(8) 0.77877(15) 0.0628(5) Uani 1 1 d .
C30 C 0.18461(13) 0.19580(8) 0.72198(19) 0.0758(6) Uani 1 1 d .
H40 H 0.1788 0.2151 0.6643 0.091 Uiso 1 1 calc R
C31 C 0.25777(16) 0.17380(10) 0.7861(2) 0.0942(8) Uani 1 1 d .
H41 H 0.2902 0.2045 0.8069 0.141 Uiso 1 1 calc R
H42 H 0.2649 0.1472 0.7482 0.141 Uiso 1 1 calc R
H43 H 0.2653 0.1556 0.8443 0.141 Uiso 1 1 calc R
C32 C 0.13285(18) 0.14756(10) 0.6818(3) 0.1144(11) Uani 1 1 d .
H44 H 0.1381 0.1274 0.7371 0.172 Uiso 1 1 calc R
H45 H 0.1416 0.1226 0.6436 0.172 Uiso 1 1 calc R
H46 H 0.0861 0.1621 0.6393 0.172 Uiso 1 1 calc R
C33 C 0.15298(11) 0.39358(9) 0.80430(16) 0.0662(5) Uani 1 1 d .
H47 H 0.1607 0.4026 0.7524 0.079 Uiso 1 1 calc R
C34 C 0.20845(13) 0.42304(11) 0.8997(2) 0.0916(8) Uani 1 1 d .
H48 H 0.1990 0.4181 0.9496 0.137 Uiso 1 1 calc R
H49 H 0.2082 0.4625 0.8866 0.137 Uiso 1 1 calc R
H50 H 0.2535 0.4074 0.9239 0.137 Uiso 1 1 calc R
C35 C 0.08258(13) 0.41597(12) 0.7705(2) 0.0999(9) Uani 1 1 d .
H51 H 0.0477 0.4020 0.7042 0.150 Uiso 1 1 calc R
H52 H 0.0833 0.4564 0.7690 0.150 Uiso 1 1 calc R
H53 H 0.0716 0.4039 0.8164 0.150 Uiso 1 1 calc R
F1 F 0.26251(5) 0.28240(4) 0.69124(7) 0.0517(3) Uani 1 1 d .
O1 O 0.27344(6) 0.36334(4) 0.77977(8) 0.0449(3) Uani 1 1 d .
C36 C 0.32410(9) 0.34538(8) 0.86849(12) 0.0500(4) Uani 1 1 d .
O2 O 0.33305(7) 0.29774(6) 0.89424(10) 0.0701(4) Uani 1 1 d .
C37 C 0.36997(9) 0.39086(9) 0.93537(13) 0.0567(5) Uani 1 1 d .
C38 C 0.41817(11) 0.37885(12) 1.03426(15) 0.0795(7) Uani 1 1 d .
H54 H 0.4214 0.3425 1.0582 0.095 Uiso 1 1 calc R
C39 C 0.46151(13) 0.41992(16) 1.09796(18) 0.1006(9) Uani 1 1 d .
H55 H 0.4946 0.4118 1.1657 0.121 Uiso 1 1 calc R
C40 C 0.45672(14) 0.47276(16) 1.0631(2) 0.1064(10) Uani 1 1 d .
H56 H 0.4862 0.5010 1.1069 0.128 Uiso 1 1 calc R
C41 C 0.40988(15) 0.48434(12) 0.9662(2) 0.0985(8) Uani 1 1 d .
H57 H 0.4072 0.5206 0.9423 0.118 Uiso 1 1 calc R
C42 C 0.36611(12) 0.44395(10) 0.90210(16) 0.0734(6) Uani 1 1 d .
H58 H 0.3331 0.4527 0.8346 0.088 Uiso 1 1 calc R

loop_
_atom_site_aniso_label
_atom_site_aniso_U_11
_atom_site_aniso_U_22
_atom_site_aniso_U_33
_atom_site_aniso_U_23
_atom_site_aniso_U_13
_atom_site_aniso_U_12
B1 0.0427(9) 0.0389(9) 0.0430(10) 0.0018(7) 0.0268(8) 0.0000(7)
N1 0.0383(7) 0.0402(7) 0.0368(7) 0.0005(5) 0.0212(6) -0.0020(5)
C1 0.0440(9) 0.0493(9) 0.0380(8) 0.0000(7) 0.0213(7) -0.0009(7)
C2 0.0466(10) 0.0691(12) 0.0424(10) -0.0082(8) 0.0219(8) -0.0132(9)
C3 0.0457(9) 0.0506(10) 0.0516(10) -0.0088(8) 0.0282(8) -0.0084(7)
N2 0.0436(7) 0.0436(7) 0.0429(7) -0.0025(6) 0.0274(6) -0.0045(6)
C4 0.0452(9) 0.0440(9) 0.0400(8) 0.0026(6) 0.0245(7) -0.0052(7)
C5 0.0475(10) 0.0648(11) 0.0486(10) 0.0065(8) 0.0281(8) -0.0064(8)
C6 0.0606(12) 0.0899(17) 0.0792(15) -0.0003(12) 0.0411(12) -0.0242(12)
C7 0.0983(19) 0.0734(16) 0.0959(18) -0.0117(13) 0.0594(16) -0.0392(14)
C8 0.1035(18) 0.0483(11) 0.0835(15) -0.0043(10) 0.0594(14) -0.0162(11)
C9 0.0678(11) 0.0457(10) 0.0518(10) 0.0004(7) 0.0369(9) -0.0042(8)
C10 0.0486(10) 0.0822(14) 0.0692(13) 0.0172(10) 0.0387(10) 0.0107(9)
C11 0.0779(16) 0.126(2) 0.0950(18) 0.0216(15) 0.0647(15) 0.0211(14)
C12 0.0697(15) 0.151(2) 0.0851(17) 0.0491(17) 0.0492(14) 0.0428(16)
C13 0.0861(15) 0.0499(11) 0.0805(14) 0.0096(9) 0.0591(13) 0.0135(10)
C14 0.155(3) 0.0813(17) 0.158(3) -0.0324(17) 0.125(3) -0.0114(17)
C15 0.100(2) 0.181(3) 0.119(2) 0.059(2) 0.071(2) 0.067(2)
C16 0.0635(12) 0.0727(12) 0.0395(10) 0.0022(8) 0.0271(9) -0.0089(9)
C17 0.169(3) 0.0780(16) 0.105(2) -0.0166(14) 0.108(2) -0.0113(17)
C18 0.0913(16) 0.0772(14) 0.0550(12) 0.0113(10) 0.0480(12) -0.0037(12)
C19 0.0792(18) 0.207(4) 0.0474(14) 0.0252(17) 0.0171(13) -0.021(2)
C20 0.0465(10) 0.0847(14) 0.0643(12) -0.0144(10) 0.0321(9) -0.0187(10)
C21 0.0808(16) 0.125(2) 0.1020(19) -0.0516(16) 0.0591(15) -0.0590(15)
C22 0.0597(14) 0.133(2) 0.102(2) 0.0122(17) 0.0447(14) 0.0141(14)
C23 0.0557(12) 0.1132(19) 0.0881(16) -0.0143(14) 0.0479(12) -0.0249(12)
C24 0.0475(9) 0.0596(11) 0.0522(10) 0.0020(8) 0.0351(8) -0.0063(8)
C25 0.0487(10) 0.0820(13) 0.0544(11) -0.0066(9) 0.0357(9) -0.0067(9)
C26 0.0767(15) 0.116(2) 0.0660(13) -0.0069(13) 0.0550(12) -0.0097(13)
C27 0.0918(18) 0.131(2) 0.0776(16) 0.0260(15) 0.0643(15) -0.0001(16)
C28 0.0885(17) 0.0877(16) 0.0905(17) 0.0273(13) 0.0634(15) 0.0002(13)
C29 0.0666(12) 0.0649(12) 0.0684(12) 0.0089(10) 0.0454(11) -0.0077(10)
C30 0.1029(18) 0.0488(11) 0.0957(17) 0.0069(11) 0.0686(15) -0.0051(11)
C31 0.122(2) 0.0611(14) 0.132(2) 0.0231(14) 0.091(2) 0.0194(14)
C32 0.150(3) 0.0598(15) 0.147(3) -0.0041(16) 0.093(2) -0.0289(16)
C33 0.0699(13) 0.0733(13) 0.0699(13) -0.0175(10) 0.0485(11) -0.0024(10)
C34 0.0843(17) 0.1064(19) 0.0982(18) -0.0431(15) 0.0605(15) -0.0155(14)
C35 0.0792(17) 0.108(2) 0.111(2) -0.0218(16) 0.0538(16) 0.0147(15)
F1 0.0595(6) 0.0454(5) 0.0625(6) 0.0091(4) 0.0423(5) 0.0097(4)
O1 0.0410(6) 0.0528(7) 0.0371(6) 0.0017(5) 0.0202(5) -0.0017(5)
C36 0.0429(9) 0.0682(12) 0.0404(9) 0.0080(8) 0.0248(8) 0.0030(8)
O2 0.0708(9) 0.0721(9) 0.0568(8) 0.0188(7) 0.0306(7) 0.0036(7)
C37 0.0423(9) 0.0829(14) 0.0424(10) -0.0061(9) 0.0228(8) -0.0011(9)
C38 0.0591(13) 0.1156(19) 0.0486(12) -0.0083(12) 0.0221(10) 0.0073(12)
C39 0.0618(14) 0.158(3) 0.0529(14) -0.0312(16) 0.0157(11) 0.0016(17)
C40 0.0722(17) 0.140(3) 0.091(2) -0.053(2) 0.0375(16) -0.0296(18)
C41 0.0933(19) 0.0971(19) 0.0913(19) -0.0307(15) 0.0449(16) -0.0342(15)
C42 0.0684(13) 0.0809(15) 0.0601(12) -0.0107(11) 0.0306(11) -0.0187(11)

loop_
_atom_type_symbol
_atom_type_description
_atom_type_scat_dispersion_real
_atom_type_scat_dispersion_imag
_atom_type_scat_source
C C 0.0033 0.0016 'International Tables Vol C Tables 4.2.6.8 and 6.1.1.4'
H H 0.0000 0.0000 'International Tables Vol C Tables 4.2.6.8 and 6.1.1.4'
B B 0.0013 0.0007 'International Tables Vol C Tables 4.2.6.8 and 6.1.1.4'
N N 0.0061 0.0033 'International Tables Vol C Tables 4.2.6.8 and 6.1.1.4'
O O 0.0106 0.0060 'International Tables Vol C Tables 4.2.6.8 and 6.1.1.4'
F F 0.0171 0.0103 'International Tables Vol C Tables 4.2.6.8 and 6.1.1.4'

loop_
_geom_angle_atom_site_label_1
_geom_angle_atom_site_label_2
_geom_angle_atom_site_label_3
_geom_angle
F1 B1 O1 112.79(14)
F1 B1 N1 108.82(13)
O1 B1 N1 106.31(12)
F1 B1 N2 108.33(13)
O1 B1 N2 111.05(13)
N1 B1 N2 109.48(13)
C1 N1 C4 122.72(13)
C1 N1 B1 117.47(13)
C4 N1 B1 119.77(12)
N1 C1 C2 117.32(15)
N1 C1 C16 125.00(15)
C2 C1 C16 117.23(15)
C1 C2 C3 126.11(16)
C1 C2 H1 118.7(11)
C3 C2 H1 114.8(11)
N2 C3 C2 117.87(15)
N2 C3 C20 128.15(16)
C2 C3 C20 113.85(15)
C3 N2 C24 122.90(14)
C3 N2 B1 118.90(13)
C24 N2 B1 116.90(12)
C5 C4 C9 121.66(16)
C5 C4 N1 120.50(15)
C9 C4 N1 117.81(15)
C6 C5 C4 117.42(19)
C6 C5 C10 119.28(18)
C4 C5 C10 123.28(16)
C7 C6 C5 122.2(2)
C7 C6 H2 118.9
C5 C6 H2 118.9
C6 C7 C8 119.4(2)
C6 C7 H3 120.3
C8 C7 H3 120.3
C7 C8 C9 121.8(2)
C7 C8 H4 119.1
C9 C8 H4 119.1
C8 C9 C4 117.45(19)
C8 C9 C13 119.72(18)
C4 C9 C13 122.81(16)
C5 C10 C12 112.0(2)
C5 C10 C11 112.63(18)
C12 C10 C11 109.52(18)
C5 C10 H5 107.5
C12 C10 H5 107.5
C11 C10 H5 107.5
C10 C11 H6 109.5
C10 C11 H7 109.5
H6 C11 H7 109.5
C10 C11 H8 109.5
H6 C11 H8 109.5
H7 C11 H8 109.5
C10 C12 H9 109.5
C10 C12 H10 109.5
H9 C12 H10 109.5
C10 C12 H11 109.5
H9 C12 H11 109.5
H10 C12 H11 109.5
C9 C13 C15 112.94(19)
C9 C13 C14 111.7(2)
C15 C13 C14 109.9(2)
C9 C13 H12 107.3
C15 C13 H12 107.3
C14 C13 H12 107.3
C13 C14 H13 109.5
C13 C14 H14 109.5
H13 C14 H14 109.5
C13 C14 H15 109.5
H13 C14 H15 109.5
H14 C14 H15 109.5
C13 C15 H16 109.5
C13 C15 H17 109.5
H16 C15 H17 109.5
C13 C15 H18 109.5
H16 C15 H18 109.5
H17 C15 H18 109.5
C19 C16 C18 107.38(19)
C19 C16 C17 107.3(2)
C18 C16 C17 107.7(2)
C19 C16 C1 111.59(18)
C18 C16 C1 118.11(15)
C17 C16 C1 104.20(16)
C16 C17 H19 109.5
C16 C17 H20 109.5
H19 C17 H20 109.5
C16 C17 H21 109.5
H19 C17 H21 109.5
H20 C17 H21 109.5
C16 C18 H22 109.5
C16 C18 H23 109.5
H22 C18 H23 109.5
C16 C18 H24 109.5
H22 C18 H24 109.5
H23 C18 H24 109.5
C16 C19 H25 109.5
C16 C19 H26 109.5
H25 C19 H26 109.5
C16 C19 H27 109.5
H25 C19 H27 109.5
H26 C19 H27 109.5
C23 C20 C21 106.52(19)
C23 C20 C22 106.94(19)
C21 C20 C22 109.0(2)
C23 C20 C3 118.91(17)
C21 C20 C3 109.07(17)
C22 C20 C3 106.13(17)
C20 C21 H28 109.5
C20 C21 H29 109.5
H28 C21 H29 109.5
C20 C21 H30 109.5
H28 C21 H30 109.5
H29 C21 H30 109.5
C20 C22 H31 109.5
C20 C22 H32 109.5
H31 C22 H32 109.5
C20 C22 H33 109.5
H31 C22 H33 109.5
H32 C22 H33 109.5
C20 C23 H34 109.5
C20 C23 H35 109.5
H34 C23 H35 109.5
C20 C23 H36 109.5
H34 C23 H36 109.5
H35 C23 H36 109.5
C25 C24 C29 121.72(17)
C25 C24 N2 119.95(16)
C29 C24 N2 118.31(15)
C26 C25 C24 117.3(2)
C26 C25 C33 118.65(19)
C24 C25 C33 124.02(17)
C27 C26 C25 121.9(2)
C27 C26 H37 119.1
C25 C26 H37 119.1
C28 C27 C26 119.7(2)
C28 C27 H38 120.1
C26 C27 H38 120.1
C27 C28 C29 122.0(2)
C27 C28 H39 119.0
C29 C28 H39 119.0
C28 C29 C24 117.2(2)
C28 C29 C30 118.1(2)
C24 C29 C30 124.70(17)
C29 C30 C31 110.2(2)
C29 C30 C32 112.9(2)
C31 C30 C32 110.2(2)
C29 C30 H40 107.8
C31 C30 H40 107.8
C32 C30 H40 107.8
C30 C31 H41 109.5
C30 C31 H42 109.5
H41 C31 H42 109.5
C30 C31 H43 109.5
H41 C31 H43 109.5
H42 C31 H43 109.5
C30 C32 H44 109.5
C30 C32 H45 109.5
H44 C32 H45 109.5
C30 C32 H46 109.5
H44 C32 H46 109.5
H45 C32 H46 109.5
C25 C33 C35 112.57(19)
C25 C33 C34 110.9(2)
C35 C33 C34 109.05(18)
C25 C33 H47 108.1
C35 C33 H47 108.1
C34 C33 H47 108.1
C33 C34 H48 109.5
C33 C34 H49 109.5
H48 C34 H49 109.5
C33 C34 H50 109.5
H48 C34 H50 109.5
H49 C34 H50 109.5
C33 C35 H51 109.5
C33 C35 H52 109.5
H51 C35 H52 109.5
C33 C35 H53 109.5
H51 C35 H53 109.5
H52 C35 H53 109.5
C36 O1 B1 127.23(13)
O2 C36 O1 124.61(17)
O2 C36 C37 122.46(16)
O1 C36 C37 112.93(16)
C42 C37 C38 119.1(2)
C42 C37 C36 122.47(17)
C38 C37 C36 118.4(2)
C39 C38 C37 119.9(3)
C39 C38 H54 120.1
C37 C38 H54 120.1
C40 C39 C38 120.1(2)
C40 C39 H55 120.0
C38 C39 H55 120.0
C41 C40 C39 120.0(3)
C41 C40 H56 120.0
C39 C40 H56 120.0
C40 C41 C42 120.5(3)
C40 C41 H57 119.7
C42 C41 H57 119.7
C41 C42 C37 120.4(2)
C41 C42 H58 119.8
C37 C42 H58 119.8

loop_
_geom_bond_atom_site_label_1
_geom_bond_atom_site_label_2
_geom_bond_distance
B1 F1 1.383(2)
B1 O1 1.465(2)
B1 N1 1.549(2)
B1 N2 1.577(2)
N1 C1 1.352(2)
N1 C4 1.452(2)
C1 C2 1.381(2)
C1 C16 1.552(2)
C2 C3 1.406(3)
C2 H1 0.972(19)
C3 N2 1.330(2)
C3 C20 1.551(2)
N2 C24 1.457(2)
C4 C5 1.398(2)
C4 C9 1.407(2)
C5 C6 1.392(3)
C5 C10 1.513(3)
C6 C7 1.365(4)
C6 H2 0.9500
C7 C8 1.376(4)
C7 H3 0.9500
C8 C9 1.388(3)
C8 H4 0.9500
C9 C13 1.509(3)
C10 C12 1.529(3)
C10 C11 1.537(3)
C10 H5 1.0000
C11 H6 0.9800
C11 H7 0.9800
C11 H8 0.9800
C12 H9 0.9800
C12 H10 0.9800
C12 H11 0.9800
C13 C15 1.523(3)
C13 C14 1.532(3)
C13 H12 1.0000
C14 H13 0.9800
C14 H14 0.9800
C14 H15 0.9800
C15 H16 0.9800
C15 H17 0.9800
C15 H18 0.9800
C16 C19 1.515(3)
C16 C18 1.522(3)
C16 C17 1.550(3)
C17 H19 0.9800
C17 H20 0.9800
C17 H21 0.9800
C18 H22 0.9800
C18 H23 0.9800
C18 H24 0.9800
C19 H25 0.9800
C19 H26 0.9800
C19 H27 0.9800
C20 C23 1.539(3)
C20 C21 1.540(3)
C20 C22 1.548(3)
C21 H28 0.9800
C21 H29 0.9800
C21 H30 0.9800
C22 H31 0.9800
C22 H32 0.9800
C22 H33 0.9800
C23 H34 0.9800
C23 H35 0.9800
C23 H36 0.9800
C24 C25 1.400(3)
C24 C29 1.407(3)
C25 C26 1.391(3)
C25 C33 1.513(3)
C26 C27 1.370(4)
C26 H37 0.9500
C27 C28 1.364(4)
C27 H38 0.9500
C28 C29 1.392(3)
C28 H39 0.9500
C29 C30 1.514(3)
C30 C31 1.524(4)
C30 C32 1.545(3)
C30 H40 1.0000
C31 H41 0.9800
C31 H42 0.9800
C31 H43 0.9800
C32 H44 0.9800
C32 H45 0.9800
C32 H46 0.9800
C33 C35 1.529(3)
C33 C34 1.535(3)
C33 H47 1.0000
C34 H48 0.9800
C34 H49 0.9800
C34 H50 0.9800
C35 H51 0.9800
C35 H52 0.9800
C35 H53 0.9800
O1 C36 1.330(2)
C36 O2 1.207(2)
C36 C37 1.499(3)
C37 C42 1.382(3)
C37 C38 1.388(3)
C38 C39 1.385(4)
C38 H54 0.9500
C39 C40 1.382(4)
C39 H55 0.9500
C40 C41 1.357(4)
C40 H56 0.9500
C41 C42 1.379(3)
C41 H57 0.9500
C42 H58 0.9500

loop_
_geom_torsion_atom_site_label_1
_geom_torsion_atom_site_label_2
_geom_torsion_atom_site_label_3
_geom_torsion_atom_site_label_4
_geom_torsion
F1 B1 N1 C1 78.14(17)
O1 B1 N1 C1 -160.11(13)
N2 B1 N1 C1 -40.08(18)
F1 B1 N1 C4 -104.16(16)
O1 B1 N1 C4 17.58(18)
N2 B1 N1 C4 137.61(13)
C4 N1 C1 C2 -154.24(16)
B1 N1 C1 C2 23.4(2)
C4 N1 C1 C16 33.6(2)
B1 N1 C1 C16 -148.73(16)
N1 C1 C2 C3 7.3(3)
C16 C1 C2 C3 -179.94(18)
C1 C2 C3 N2 -17.6(3)
C1 C2 C3 C20 158.69(19)
C2 C3 N2 C24 -170.63(16)
C20 C3 N2 C24 13.7(3)
C2 C3 N2 B1 -4.1(2)
C20 C3 N2 B1 -179.80(17)
F1 B1 N2 C3 -88.42(17)
O1 B1 N2 C3 147.19(14)
N1 B1 N2 C3 30.11(19)
F1 B1 N2 C24 78.91(16)
O1 B1 N2 C24 -45.47(18)
N1 B1 N2 C24 -162.56(13)
C1 N1 C4 C5 -105.39(18)
B1 N1 C4 C5 77.04(19)
C1 N1 C4 C9 76.3(2)
B1 N1 C4 C9 -101.28(17)
C9 C4 C5 C6 -2.4(3)
N1 C4 C5 C6 179.34(16)
C9 C4 C5 C10 179.55(16)
N1 C4 C5 C10 1.3(2)
C4 C5 C6 C7 0.1(3)
C10 C5 C6 C7 178.3(2)
C5 C6 C7 C8 1.4(4)
C6 C7 C8 C9 -0.7(4)
C7 C8 C9 C4 -1.4(3)
C7 C8 C9 C13 176.9(2)
C5 C4 C9 C8 3.0(3)
N1 C4 C9 C8 -178.66(16)
C5 C4 C9 C13 -175.29(17)
N1 C4 C9 C13 3.0(2)
C6 C5 C10 C12 71.0(2)
C4 C5 C10 C12 -111.0(2)
C6 C5 C10 C11 -53.0(3)
C4 C5 C10 C11 125.0(2)
C8 C9 C13 C15 76.1(3)
C4 C9 C13 C15 -105.6(2)
C8 C9 C13 C14 -48.4(3)
C4 C9 C13 C14 129.9(2)
N1 C1 C16 C19 -155.1(2)
C2 C1 C16 C19 32.8(3)
N1 C1 C16 C18 -30.0(3)
C2 C1 C16 C18 157.92(19)
N1 C1 C16 C17 89.5(2)
C2 C1 C16 C17 -82.7(2)
N2 C3 C20 C23 -6.6(3)
C2 C3 C20 C23 177.55(19)
N2 C3 C20 C21 -128.9(2)
C2 C3 C20 C21 55.2(2)
N2 C3 C20 C22 113.8(2)
C2 C3 C20 C22 -62.0(2)
C3 N2 C24 C25 -102.4(2)
B1 N2 C24 C25 90.80(19)
C3 N2 C24 C29 78.9(2)
B1 N2 C24 C29 -87.88(19)
C29 C24 C25 C26 -4.4(3)
N2 C24 C25 C26 176.94(17)
C29 C24 C25 C33 175.44(18)
N2 C24 C25 C33 -3.2(3)
C24 C25 C26 C27 1.6(3)
C33 C25 C26 C27 -178.3(2)
C25 C26 C27 C28 1.4(4)
C26 C27 C28 C29 -1.7(4)
C27 C28 C29 C24 -1.0(3)
C27 C28 C29 C30 178.1(2)
C25 C24 C29 C28 4.1(3)
N2 C24 C29 C28 -177.24(18)
C25 C24 C29 C30 -174.92(19)
N2 C24 C29 C30 3.7(3)
C28 C29 C30 C31 -68.0(3)
C24 C29 C30 C31 111.0(2)
C28 C29 C30 C32 55.7(3)
C24 C29 C30 C32 -125.3(2)
C26 C25 C33 C35 -68.8(3)
C24 C25 C33 C35 111.3(2)
C26 C25 C33 C34 53.6(2)
C24 C25 C33 C34 -126.2(2)
F1 B1 O1 C36 -24.3(2)
N1 B1 O1 C36 -143.51(14)
N2 B1 O1 C36 97.48(17)
B1 O1 C36 O2 -17.2(3)
B1 O1 C36 C37 163.06(15)
O2 C36 C37 C42 170.3(2)
O1 C36 C37 C42 -10.0(2)
O2 C36 C37 C38 -9.5(3)
O1 C36 C37 C38 170.19(17)
C42 C37 C38 C39 0.0(3)
C36 C37 C38 C39 179.8(2)
C37 C38 C39 C40 0.0(4)
C38 C39 C40 C41 -0.5(4)
C39 C40 C41 C42 1.0(5)
C40 C41 C42 C37 -0.9(4)
C38 C37 C42 C41 0.5(3)
C36 C37 C42 C41 -179.3(2)
